data_7010772
loop_
_publ_author_name
'Foreman, Mark R. St J.'
'Plater, M. John'
'Skakle, Janet M. S.'

_publ_section_title
;
 Synthesis and characterisation of polymeric and oligomeric lead(II)
 carboxylates
;
_journal_issue 12
_journal_name_full 'Journal of the Chemical Society, Dalton Transactions'
_journal_page_first 1897
_journal_paper_doi 10.1039/b103519n
_journal_year 2001
_chemical_formula_moiety 'C14 H10 N2 O9 Pb'
_chemical_formula_sum 'C14 H10 N2 O9 Pb'
_chemical_formula_weight 557.43
_space_group_IT_number 14
_symmetry_cell_setting monoclinic
_symmetry_space_group_name_Hall '-P 2yn'
_symmetry_space_group_name_H-M 'P 1 21/n 1'
_atom_sites_solution_hydrogens geom
_atom_sites_solution_primary patterson
_atom_sites_solution_secondary difmap
_audit_creation_method SHELXL-97
_cell_angle_alpha 90.00
_cell_angle_beta 102.7720(10)
_cell_angle_gamma 90.00
_cell_formula_units_Z 4
_cell_length_a 12.5336(8)
_cell_length_b 7.1979(5)
_cell_length_c 18.7487(12)
_cell_measurement_reflns_used 2885
_cell_measurement_temperature 298(2)
_cell_measurement_theta_max 25.449
_cell_measurement_theta_min 3.041
_cell_volume 1649.58(19)
_computing_cell_refinement 'SAINT (Bruker, 1999)'
_computing_data_collection 'SMART (Bruker, 1999)'
_computing_data_reduction 'SAINT (Bruker, 1999)'
_computing_molecular_graphics 'Ortex in OSCAIL (McArdle, 1999)'
_computing_publication_material 'SHELXL-97 (Sheldrick, 1997)'
_computing_structure_refinement 'SHELXL-97 (Sheldrick, 1997)'
_computing_structure_solution 'SHELXS-97 (Sheldrick, 1990)'
_diffrn_ambient_temperature 298(2)
_diffrn_measured_fraction_theta_full 0.987
_diffrn_measured_fraction_theta_max 0.987
_diffrn_measurement_device_type 'Bruker SMART area CCD detector'
_diffrn_measurement_method /f-/w
_diffrn_radiation_monochromator graphite
_diffrn_radiation_source 'fine-focus sealed tube'
_diffrn_radiation_type MoK\a
_diffrn_radiation_wavelength 0.71073
_diffrn_reflns_av_R_equivalents 0.0691
_diffrn_reflns_av_sigmaI/netI 0.1143
_diffrn_reflns_limit_h_max 18
_diffrn_reflns_limit_h_min -7
_diffrn_reflns_limit_k_max 10
_diffrn_reflns_limit_k_min -10
_diffrn_reflns_limit_l_max 28
_diffrn_reflns_limit_l_min -28
_diffrn_reflns_number 16278
_diffrn_reflns_theta_full 32.51
_diffrn_reflns_theta_max 32.51
_diffrn_reflns_theta_min 2.23
_diffrn_standards_decay_% 0
_exptl_absorpt_coefficient_mu 10.281
_exptl_absorpt_correction_T_max 0.6839
_exptl_absorpt_correction_T_min 0.3483
_exptl_absorpt_correction_type multi-scan
_exptl_absorpt_process_details '(SADABS; Bruker, 1999)'
_exptl_crystal_colour colourless
_exptl_crystal_density_diffrn 2.245
_exptl_crystal_density_meas ?
_exptl_crystal_density_method .
_exptl_crystal_description plate
_exptl_crystal_F_000 1048
_exptl_crystal_size_max 0.13
_exptl_crystal_size_mid 0.10
_exptl_crystal_size_min 0.04
_refine_diff_density_max 2.129
_refine_diff_density_min -1.989
_refine_diff_density_rms 0.172
_refine_ls_extinction_method none
_refine_ls_goodness_of_fit_ref 0.848
_refine_ls_hydrogen_treatment mixed
_refine_ls_matrix_type full
_refine_ls_number_parameters 243
_refine_ls_number_reflns 5907
_refine_ls_number_restraints 0
_refine_ls_restrained_S_all 0.848
_refine_ls_R_factor_all 0.1113
_refine_ls_R_factor_gt 0.0445
_refine_ls_shift/su_max 0.000
_refine_ls_shift/su_mean 0.000
_refine_ls_structure_factor_coef Fsqd
_refine_ls_weighting_details 'calc w=1/[\s^2^(Fo^2^)+(0.0217P)^2^+0.0000P] where P=(Fo^2^+2Fc^2^)/3'
_refine_ls_weighting_scheme calc
_refine_ls_wR_factor_gt 0.0623
_refine_ls_wR_factor_ref 0.0738
_reflns_number_gt 3177
_reflns_number_total 5907
_reflns_threshold_expression >2sigma(I)
_cod_data_source_file b103519n.txt
_cod_data_source_block js070
_cod_original_cell_volume 1649.57(19)
_cod_original_sg_symbol_H-M P2(1)/n
_cod_database_code 7010772

loop_
_symmetry_equiv_pos_as_xyz
'x, y, z'
'x+1/2, -y+1/2, z+1/2'
'-x, -y, -z'
'-x-1/2, y-1/2, -z-1/2'

loop_
_atom_site_label
_atom_site_type_symbol
_atom_site_fract_x
_atom_site_fract_y
_atom_site_fract_z
_atom_site_U_iso_or_equiv
_atom_site_adp_type
_atom_site_occupancy
_atom_site_calc_flag
_atom_site_refinement_flags
_atom_site_disorder_assembly
_atom_site_disorder_group
Pb1 Pb 0.22383(2) 0.01973(2) 0.182647(12) 0.03278(7) Uani 1 d . . .
O1 O 0.2230(4) -0.1214(5) 0.2997(2) 0.0404(12) Uani 1 d . . .
O2 O 0.2214(4) 0.1775(5) 0.3182(2) 0.0497(14) Uani 1 d . . .
C1 C 0.2284(4) 0.0169(7) 0.3420(3) 0.0301(12) Uani 1 d . . .
C2 C 0.2553(5) -0.0186(6) 0.4231(3) 0.0296(12) Uani 1 d . . .
C3 C 0.1861(5) 0.0284(7) 0.4691(3) 0.0332(13) Uani 1 d . . .
N1 N 0.0762(5) 0.0992(7) 0.4384(3) 0.0413(13) Uani 1 d . . .
O3 O 0.0324(4) 0.0521(8) 0.3769(3) 0.0740(16) Uani 1 d . . .
O4 O 0.0320(4) 0.1940(6) 0.4774(3) 0.0610(14) Uani 1 d . . .
C4 C 0.2177(5) 0.0038(8) 0.5450(3) 0.0432(15) Uani 1 d . . .
H4 H 0.1716 0.0376 0.5754 0.052 Uiso 1 calc R . .
C5 C 0.3186(6) -0.0715(8) 0.5728(3) 0.0428(17) Uani 1 d . . .
H5 H 0.3404 -0.0902 0.6230 0.051 Uiso 1 calc R . .
C6 C 0.3886(6) -0.1203(8) 0.5291(4) 0.0429(17) Uani 1 d . . .
H6 H 0.4569 -0.1703 0.5497 0.051 Uiso 1 calc R . .
C7 C 0.3573(5) -0.0947(7) 0.4543(3) 0.0356(14) Uani 1 d . . .
H7 H 0.4045 -0.1285 0.4245 0.043 Uiso 1 calc R . .
O5 O 0.0357(4) -0.1262(5) 0.1616(3) 0.0491(13) Uani 1 d . . .
O6 O 0.0325(4) 0.1769(5) 0.1764(3) 0.0570(15) Uani 1 d . . .
C8 C -0.0148(5) 0.0238(8) 0.1648(3) 0.0415(15) Uani 1 d . . .
C9 C -0.1354(5) 0.0105(7) 0.1598(3) 0.0396(14) Uani 1 d . . .
C10 C -0.2173(5) 0.0228(7) 0.0960(3) 0.0383(14) Uani 1 d . . .
N2 N -0.1877(6) 0.0549(7) 0.0263(3) 0.0515(16) Uani 1 d . . .
O7 O -0.0945(5) 0.0943(8) 0.0250(3) 0.0708(16) Uani 1 d . . .
O8 O -0.2612(5) 0.0346(8) -0.0294(3) 0.0742(16) Uani 1 d . . .
C11 C -0.3267(6) 0.0008(9) 0.0978(4) 0.0547(17) Uani 1 d . . .
H11 H -0.3803 0.0112 0.0549 0.066 Uiso 1 calc R . .
C12 C -0.3557(7) -0.0358(11) 0.1620(5) 0.071(2) Uani 1 d . . .
H12 H -0.4291 -0.0505 0.1629 0.085 Uiso 1 calc R . .
C13 C -0.2779(8) -0.0510(12) 0.2250(5) 0.079(3) Uani 1 d . . .
H13 H -0.2983 -0.0782 0.2686 0.095 Uiso 1 calc R . .
C14 C -0.1704(7) -0.0266(10) 0.2246(4) 0.063(2) Uani 1 d . . .
H14 H -0.1186 -0.0347 0.2684 0.075 Uiso 1 calc R . .
O9 O 0.4339(4) 0.0268(7) 0.2538(3) 0.0516(12) Uani 1 d . . .
H9WA H 0.448(6) 0.122(8) 0.274(4) 0.04(2) Uiso 1 d . . .
H9WB H 0.445(8) -0.066(12) 0.284(5) 0.12(4) Uiso 1 d . . .

loop_
_atom_site_aniso_label
_atom_site_aniso_U_11
_atom_site_aniso_U_22
_atom_site_aniso_U_33
_atom_site_aniso_U_23
_atom_site_aniso_U_13
_atom_site_aniso_U_12
Pb1 0.04030(14) 0.02666(9) 0.03170(11) 0.00075(11) 0.00864(9) -0.00062(12)
O1 0.060(4) 0.0324(18) 0.026(2) -0.0023(16) 0.003(2) 0.0035(19)
O2 0.082(4) 0.0293(18) 0.036(3) 0.0078(17) 0.010(3) -0.005(2)
C1 0.027(3) 0.031(2) 0.033(3) -0.001(2) 0.008(2) -0.003(2)
C2 0.033(3) 0.026(2) 0.032(3) -0.001(2) 0.011(2) -0.011(3)
C3 0.031(3) 0.037(3) 0.031(3) 0.003(2) 0.005(3) 0.001(3)
N1 0.033(4) 0.053(3) 0.037(3) 0.002(2) 0.007(3) -0.002(3)
O3 0.044(3) 0.126(4) 0.046(3) -0.013(3) -0.003(3) 0.017(3)
O4 0.051(4) 0.071(3) 0.065(4) -0.010(3) 0.021(3) 0.014(3)
C4 0.052(4) 0.050(3) 0.029(3) 0.004(3) 0.012(3) -0.002(3)
C5 0.054(5) 0.044(3) 0.025(3) 0.006(3) -0.002(3) -0.002(3)
C6 0.038(5) 0.041(3) 0.042(4) 0.008(3) -0.007(3) 0.003(3)
C7 0.032(4) 0.035(3) 0.040(4) -0.001(3) 0.007(3) 0.011(3)
O5 0.043(3) 0.042(2) 0.059(3) -0.002(2) 0.003(3) -0.001(2)
O6 0.055(4) 0.038(2) 0.078(4) -0.011(2) 0.013(3) -0.011(2)
C8 0.048(4) 0.041(3) 0.034(3) -0.001(3) 0.006(3) -0.009(3)
C9 0.039(4) 0.036(3) 0.045(3) -0.007(3) 0.009(3) -0.012(3)
C10 0.045(4) 0.037(3) 0.035(3) -0.001(3) 0.013(3) 0.000(3)
N2 0.071(5) 0.044(3) 0.045(4) 0.009(3) 0.023(4) 0.023(3)
O7 0.053(4) 0.104(4) 0.061(4) 0.023(3) 0.027(3) 0.006(3)
O8 0.077(4) 0.104(4) 0.038(3) 0.009(3) 0.004(3) 0.022(4)
C11 0.037(4) 0.064(4) 0.060(4) -0.008(4) 0.004(3) -0.003(4)
C12 0.057(6) 0.094(6) 0.069(6) -0.014(5) 0.033(5) -0.019(5)
C13 0.080(7) 0.116(7) 0.050(5) -0.023(5) 0.035(5) -0.025(6)
C14 0.065(6) 0.083(5) 0.041(4) -0.010(4) 0.013(4) -0.020(5)
O9 0.045(3) 0.043(2) 0.069(3) 0.001(3) 0.016(2) -0.002(2)

loop_
_atom_type_symbol
_atom_type_description
_atom_type_scat_dispersion_real
_atom_type_scat_dispersion_imag
_atom_type_scat_source
C C 0.0033 0.0016 'International Tables Vol C Tables 4.2.6.8 and 6.1.1.4'
H H 0.0000 0.0000 'International Tables Vol C Tables 4.2.6.8 and 6.1.1.4'
O O 0.0106 0.0060 'International Tables Vol C Tables 4.2.6.8 and 6.1.1.4'
N N 0.0061 0.0033 'International Tables Vol C Tables 4.2.6.8 and 6.1.1.4'
Pb Pb -3.3944 10.1111 'International Tables Vol C Tables 4.2.6.8 and 6.1.1.4'

loop_
_geom_angle_atom_site_label_1
_geom_angle_atom_site_label_2
_geom_angle_atom_site_label_3
_geom_angle
_geom_angle_site_symmetry_1
_geom_angle_site_symmetry_3
_geom_angle_publ_flag
O1 Pb1 O5 77.10(15) . . ?
O1 Pb1 O2 69.90(13) . 4_656 ?
O5 Pb1 O2 80.87(15) . 4_656 ?
O1 Pb1 O6 91.97(16) . . ?
O5 Pb1 O6 50.43(12) . . ?
O2 Pb1 O6 131.07(15) 4_656 . ?
O1 Pb1 O1 110.17(9) . 4_666 ?
O5 Pb1 O1 128.27(14) . 4_666 ?
O2 Pb1 O1 150.74(15) 4_656 4_666 ?
O6 Pb1 O1 77.86(13) . 4_666 ?
O1 Pb1 O9 75.92(16) . . ?
O5 Pb1 O9 149.94(15) . . ?
O2 Pb1 O9 77.62(15) 4_656 . ?
O6 Pb1 O9 143.20(15) . . ?
O1 Pb1 O9 74.26(14) 4_666 . ?
C1 O1 Pb1 103.2(3) . . ?
C1 O1 Pb1 134.9(3) . 4_656 ?
Pb1 O1 Pb1 117.86(15) . 4_656 ?
C1 O2 Pb1 154.9(4) . 4_666 ?
O2 C1 O1 121.3(5) . . ?
O2 C1 C2 120.4(5) . . ?
O1 C1 C2 118.0(4) . . ?
C3 C2 C7 118.3(5) . . ?
C3 C2 C1 123.6(5) . . ?
C7 C2 C1 118.0(5) . . ?
C2 C3 C4 121.5(5) . . ?
C2 C3 N1 120.1(5) . . ?
C4 C3 N1 118.3(5) . . ?
O3 N1 O4 123.8(6) . . ?
O3 N1 C3 117.8(5) . . ?
O4 N1 C3 118.2(5) . . ?
C5 C4 C3 117.8(6) . . ?
C5 C4 H4 121.1 . . ?
C3 C4 H4 121.1 . . ?
C4 C5 C6 122.2(6) . . ?
C4 C5 H5 118.9 . . ?
C6 C5 H5 118.9 . . ?
C5 C6 C7 119.8(6) . . ?
C5 C6 H6 120.1 . . ?
C7 C6 H6 120.1 . . ?
C6 C7 C2 120.3(6) . . ?
C6 C7 H7 119.8 . . ?
C2 C7 H7 119.8 . . ?
C8 O5 Pb1 95.6(4) . . ?
C8 O6 Pb1 91.2(4) . . ?
O6 C8 O5 122.7(6) . . ?
O6 C8 C9 120.1(6) . . ?
O5 C8 C9 117.0(5) .. . ?
C10 C9 C14 116.2(6) . . ?
C10 C9 C8 126.2(6) . . ?
C14 C9 C8 117.5(6) . . ?
C11 C10 C9 121.0(6) . . ?
C11 C10 N2 119.3(6) . . ?
C9 C10 N2 119.7(6) . . ?
O7 N2 O8 123.6(7) . . ?
O7 N2 C10 119.7(6) . . ?
O8 N2 C10 116.6(7) . . ?
C12 C11 C10 120.2(7) . . ?
C12 C11 H11 119.9 . . ?
C10 C11 H11 119.9 . . ?
C11 C12 C13 120.3(8) . . ?
C11 C12 H12 119.9 . . ?
C13 C12 H12 119.9 . . ?
C12 C13 C14 120.4(8) . . ?
C12 C13 H13 119.8 . . ?
C14 C13 H13 119.8 . . ?
C13 C14 C9 121.9(7) . . ?
C13 C14 H14 119.1 . . ?
C9 C14 H14 119.1 . . ?
Pb1 O9 H9WA 110(5) . . ?
Pb1 O9 H9WB 108(7) . . ?
H9WA O9 H9WB 112(8) . . ?

loop_
_geom_bond_atom_site_label_1
_geom_bond_atom_site_label_2
_geom_bond_distance
_geom_bond_site_symmetry_2
_geom_bond_publ_flag
Pb1 O1 2.421(4) . ?
Pb1 O5 2.531(5) . ?
Pb1 O2 2.558(4) 4_656 ?
Pb1 O6 2.631(5) . ?
Pb1 O1 2.670(3) 4_666 ?
Pb1 O9 2.676(5) . ?
O1 C1 1.265(6) . ?
O1 Pb1 2.670(3) 4_656 ?
O2 C1 1.236(6) . ?
O2 Pb1 2.558(3) 4_666 ?
C1 C2 1.505(7) . ?
C2 C3 1.393(8) . ?
C2 C7 1.394(8) . ?
C3 C4 1.400(7) . ?
C3 N1 1.463(8) . ?
N1 O3 1.210(6) . ?
N1 O4 1.219(7) . ?
C4 C5 1..369(9) . ?
C4 H4 0.9300 . ?
C5 C6 1.372(9) . ?
C5 H5 0.9300 . ?
C6 C7 1.384(8) . ?
C6 H6 0.9300 . ?
C7 H7 0.9300 . ?
O5 C8 1.260(7) . ?
O6 C8 1.248(6) . ?
C8 C9 1.497(9) . ?
C9 C10 1.396(8) . ?
C9 C14 1.405(9) . ?
C10 C11 1.388(9) . ?
C10 N2 1.454(8) . ?
N2 O7 1.208(7) . ?
N2 O8 1.238(7) . ?
C11 C12 1.359(10) . ?
C11 H11 0.9300 . ?
C12 C13 1.360(11) . ?
C12 H12 0.9300 . ?
C13 C14 1.361(11) . ?
C13 H13 0.9300 . ?
C14 H14 0.9300 . ?
O9 H9WA 0.78(6) . ?
O9 H9WB 0.87(9) . ?

loop_
_geom_hbond_atom_site_label_D
_geom_hbond_atom_site_label_H
_geom_hbond_atom_site_label_A
_geom_hbond_distance_DH
_geom_hbond_distance_HA
_geom_hbond_distance_DA
_geom_hbond_angle_DHA
_geom_hbond_site_symmetry_A
O9 H9WA O5 0.78(6) 2.16(6) 2.938(7) 170(7) 4_666
O9 H9WB O6 0.87(9) 1.99(9) 2.827(6) 162(9) 4_656
